data_7130166
loop_
_publ_author_name
'Devi, Lalita'
'Kumar, Prashant'
'Kant, Ruchir'
'Rastogi, Namrata'

_publ_section_title
;
 Exploiting the umpolung reactivity of diazo groups: direct access to
 triazolyl-azaarenes from azaarenes
;
_journal_name_full 'Chemical Communications'
_journal_paper_doi 10.1039/D2CC01897G
_journal_year 2022
_chemical_formula_sum 'C13 H10 Br N3 O2'
_chemical_formula_weight 320.15
_space_group_IT_number 2
_space_group_name_Hall '-P 1'
_space_group_name_H-M_alt 'P -1'
_symmetry_cell_setting triclinic
_symmetry_Int_Tables_number 2
_symmetry_space_group_name_Hall '-P 1'
_symmetry_space_group_name_H-M 'P -1'
_atom_sites_solution_hydrogens geom
_atom_sites_solution_primary direct
_atom_sites_solution_secondary difmap
_audit_creation_method SHELXL-97
_audit_update_record
;
2022-02-07 deposited with the CCDC.	2022-05-31 downloaded from the CCDC.
;
_cell_angle_alpha 72.27(5)
_cell_angle_beta 88.36(9)
_cell_angle_gamma 75.68(6)
_cell_formula_units_Z 2
_cell_length_a 7.692(6)
_cell_length_b 7.901(2)
_cell_length_c 11.323(6)
_cell_measurement_reflns_used 665
_cell_measurement_temperature 293(2)
_cell_measurement_theta_max 68.8
_cell_measurement_theta_min 7.1
_cell_volume 634.3(7)
_computing_cell_refinement
;
CrystalClear-SM Expert 2.1 b24 (Rigaku, 2012)
;
_computing_data_collection
;
CrystalClear-SM Expert 2.1 b24 (Rigaku, 2012)
;
_computing_data_reduction
;
CrystalClear-SM Expert 2.1 b24 (Rigaku, 2012)
;
_computing_molecular_graphics 'SHELXTL (Bruker, 1997)'
_computing_publication_material 'PLATON (Spek, 2003)'
_computing_structure_refinement 'SHELXL-97 (Sheldrick, 1997)'
_computing_structure_solution 'SHELXS-97 (Sheldrick, 1990)'
_diffrn_ambient_temperature 293(2)
_diffrn_detector CCD
_diffrn_detector_area_resol_mean 28.5714
_diffrn_measured_fraction_theta_full 0.971
_diffrn_measured_fraction_theta_max 0.971
_diffrn_measurement_device
;
AFC12 (Right): Kappa 3 circle
;
_diffrn_measurement_device_type
;
Rigaku Saturn724+ (4x4 bin mode)
;
_diffrn_measurement_method 'profile data from \w-scans'
_diffrn_measurement_specimen_support Fiber
_diffrn_radiation_monochromator Confocal
_diffrn_radiation_source 'fine-focus sealed tube'
_diffrn_radiation_type CuK\a
_diffrn_radiation_wavelength 1.54184
_diffrn_reflns_av_R_equivalents 0.1058
_diffrn_reflns_av_sigmaI/netI 0.0713
_diffrn_reflns_limit_h_max 9
_diffrn_reflns_limit_h_min -9
_diffrn_reflns_limit_k_max 9
_diffrn_reflns_limit_k_min -9
_diffrn_reflns_limit_l_max 13
_diffrn_reflns_limit_l_min -13
_diffrn_reflns_number 12288
_diffrn_reflns_theta_full 68.77
_diffrn_reflns_theta_max 68.77
_diffrn_reflns_theta_min 7.06
_diffrn_source_current 0.6
_diffrn_source_voltage 50.0
_exptl_absorpt_coefficient_mu 4.447
_exptl_absorpt_correction_T_max 0.6904
_exptl_absorpt_correction_T_min 0.5016
_exptl_absorpt_correction_type multi-scan
_exptl_absorpt_process_details 'REQAB (Rigaku, 1998)'
_exptl_crystal_colour Colorless
_exptl_crystal_density_diffrn 1.676
_exptl_crystal_density_method 'not measured'
_exptl_crystal_description Block
_exptl_crystal_F_000 320
_exptl_crystal_size_max 0.18
_exptl_crystal_size_mid 0.14
_exptl_crystal_size_min 0.09
_refine_diff_density_max 1.039
_refine_diff_density_min -1.125
_refine_diff_density_rms 0.288
_refine_ls_extinction_coef 0.062(5)
_refine_ls_extinction_expression Fc^*^=kFc[1+0.001xFc^2^\l^3^/sin(2\q)]^-1/4^
_refine_ls_extinction_method SHELXL
_refine_ls_goodness_of_fit_ref 1.124
_refine_ls_hydrogen_treatment constr
_refine_ls_matrix_type full
_refine_ls_number_parameters 173
_refine_ls_number_reflns 2281
_refine_ls_number_restraints 0
_refine_ls_restrained_S_all 1.124
_refine_ls_R_factor_all 0.0708
_refine_ls_R_factor_gt 0.0545
_refine_ls_shift/su_max 0.001
_refine_ls_shift/su_mean 0.000
_refine_ls_structure_factor_coef Fsqd
_refine_ls_weighting_details 'calc w=1/[\s^2^(Fo^2^)+(0.1078P)^2^+0.0000P] where P=(Fo^2^+2Fc^2^)/3'
_refine_ls_weighting_scheme calc
_refine_ls_wR_factor_gt 0.1286
_refine_ls_wR_factor_ref 0.1799
_reflns_number_gt 1672
_reflns_number_total 2281
_reflns_threshold_expression >2sigma(I)
_cod_data_source_file d2cc01897g2.cif
_cod_data_source_block xxx
_cod_depositor_comments
;
The following automatic conversions were performed:

data item '_exptl_absorpt_correction_type' value 'Multi-scan' was
changed to 'multi-scan' in accordance with the
/home/data/users/saulius/crontab/automatic-downloads/rss-feeds/RSC/lib/dictionaries/cif_core.dic
dictionary named 'cif_core.dic' version 2.4.2 last updated on
2011-04-26.

data item '_refine_ls_hydrogen_treatment' value 'Constr' was changed
to 'constr' in accordance with the
/home/data/users/saulius/crontab/automatic-downloads/rss-feeds/RSC/lib/dictionaries/cif_core.dic
dictionary named 'cif_core.dic' version 2.4.2 last updated on
2011-04-26.

data item '_symmetry_cell_setting' value 'Triclinic' was changed to
'triclinic' in accordance with the
/home/data/users/saulius/crontab/automatic-downloads/rss-feeds/RSC/lib/dictionaries/cif_core.dic
dictionary named 'cif_core.dic' version 2.4.2 last updated on
2011-04-26.

Automatic conversion script
Id: cif_fix_values 7556 2019-12-06 15:28:31Z antanas 
;
_cod_original_cell_volume 634.3(6)
_cod_database_code 7130166

loop_
_symmetry_equiv_pos_as_xyz
'x, y, z'
'-x, -y, -z'

loop_
_atom_site_label
_atom_site_type_symbol
_atom_site_fract_x
_atom_site_fract_y
_atom_site_fract_z
_atom_site_U_iso_or_equiv
_atom_site_adp_type
_atom_site_occupancy
_atom_site_symmetry_multiplicity
_atom_site_calc_flag
_atom_site_refinement_flags
_atom_site_disorder_assembly
_atom_site_disorder_group
Br1 Br 1.06453(8) -0.27198(7) 1.38002(5) 0.0606(4) Uani 1 1 d . . .
C1 C 0.9753(6) -0.0261(6) 1.2784(4) 0.0416(11) Uani 1 1 d . . .
C2 C 1.0004(7) 0.1136(6) 1.3212(4) 0.0437(11) Uani 1 1 d . . .
H2 H 1.0580 0.0855 1.3983 0.052 Uiso 1 1 calc R . .
C3 C 0.9395(6) 0.2950(6) 1.2488(4) 0.0402(11) Uani 1 1 d . . .
H3 H 0.9563 0.3896 1.2764 0.048 Uiso 1 1 calc R . .
C4 C 0.8517(6) 0.3332(6) 1.1329(4) 0.0354(10) Uani 1 1 d . . .
C5 C 0.8261(6) 0.1921(6) 1.0911(4) 0.0367(10) Uani 1 1 d . . .
C6 C 0.8890(7) 0.0092(6) 1.1668(4) 0.0413(11) Uani 1 1 d . . .
H6 H 0.8719 -0.0867 1.1409 0.050 Uiso 1 1 calc R . .
C7 C 0.7883(6) 0.5186(6) 1.0532(4) 0.0351(10) Uani 1 1 d . . .
C8 C 0.6802(7) 0.4107(6) 0.8979(4) 0.0414(11) Uani 1 1 d . . .
H8 H 0.6236 0.4374 0.8206 0.050 Uiso 1 1 calc R . .
C9 C 0.7358(7) 0.2371(6) 0.9705(4) 0.0427(11) Uani 1 1 d . . .
H9 H 0.7164 0.1431 0.9433 0.051 Uiso 1 1 calc R . .
C10 C 0.6684(6) 0.7386(6) 0.8886(4) 0.0391(11) Uani 1 1 d . . .
C11 C 0.5826(7) 0.8375(6) 0.7622(4) 0.0435(11) Uani 1 1 d . . .
C12 C 0.4692(8) 1.1339(7) 0.6199(5) 0.0521(13) Uani 1 1 d . . .
H12A H 0.3668 1.0946 0.5999 0.063 Uiso 1 1 calc R . .
H12B H 0.5554 1.1273 0.5562 0.063 Uiso 1 1 calc R . .
C13 C 0.4098(8) 1.3286(8) 0.6274(6) 0.0615(15) Uani 1 1 d . . .
H13A H 0.3557 1.4103 0.5487 0.092 Uiso 1 1 calc R . .
H13B H 0.5121 1.3652 0.6479 0.092 Uiso 1 1 calc R . .
H13C H 0.3239 1.3332 0.6902 0.092 Uiso 1 1 calc R . .
N1 N 0.7079(5) 0.5511(5) 0.9392(3) 0.0342(8) Uani 1 1 d . . .
N2 N 0.7973(6) 0.6759(5) 1.0710(4) 0.0424(9) Uani 1 1 d . . .
N3 N 0.7201(6) 0.8136(5) 0.9662(4) 0.0430(10) Uani 1 1 d . . .
O1 O 0.5522(6) 0.7651(5) 0.6913(3) 0.0647(11) Uani 1 1 d . . .
O2 O 0.5512(5) 1.0175(4) 0.7417(3) 0.0497(9) Uani 1 1 d . . .

loop_
_atom_site_aniso_label
_atom_site_aniso_U_11
_atom_site_aniso_U_22
_atom_site_aniso_U_33
_atom_site_aniso_U_23
_atom_site_aniso_U_13
_atom_site_aniso_U_12
Br1 0.0741(6) 0.0349(4) 0.0580(5) 0.0011(3) -0.0085(3) -0.0051(3)
C1 0.047(3) 0.028(2) 0.044(3) -0.0056(19) 0.001(2) -0.0056(19)
C2 0.052(3) 0.040(3) 0.033(2) -0.006(2) -0.002(2) -0.007(2)
C3 0.053(3) 0.033(2) 0.035(2) -0.0109(19) -0.003(2) -0.009(2)
C4 0.045(2) 0.030(2) 0.033(2) -0.0077(18) 0.0021(19) -0.0128(18)
C5 0.045(3) 0.035(2) 0.034(2) -0.0133(19) 0.0030(19) -0.0135(19)
C6 0.052(3) 0.030(2) 0.042(3) -0.011(2) 0.001(2) -0.0107(19)
C7 0.047(3) 0.030(2) 0.030(2) -0.0097(17) -0.0007(19) -0.0118(18)
C8 0.060(3) 0.035(2) 0.034(2) -0.0133(19) -0.004(2) -0.017(2)
C9 0.059(3) 0.031(2) 0.042(3) -0.014(2) -0.002(2) -0.013(2)
C10 0.051(3) 0.030(2) 0.035(2) -0.0072(19) 0.003(2) -0.0118(19)
C11 0.053(3) 0.035(2) 0.038(2) -0.006(2) 0.000(2) -0.010(2)
C12 0.056(3) 0.047(3) 0.040(3) 0.002(2) -0.010(2) -0.005(2)
C13 0.066(4) 0.039(3) 0.061(4) 0.006(3) -0.011(3) -0.006(2)
N1 0.044(2) 0.0253(18) 0.0333(19) -0.0094(14) -0.0021(16) -0.0082(15)
N2 0.063(3) 0.0274(19) 0.037(2) -0.0085(16) -0.0061(18) -0.0123(17)
N3 0.063(3) 0.0275(19) 0.038(2) -0.0079(16) -0.0036(19) -0.0127(17)
O1 0.108(3) 0.044(2) 0.042(2) -0.0103(17) -0.019(2) -0.018(2)
O2 0.069(2) 0.0350(18) 0.0371(18) -0.0021(14) -0.0099(16) -0.0078(16)

loop_
_atom_type_symbol
_atom_type_description
_atom_type_scat_dispersion_real
_atom_type_scat_dispersion_imag
_atom_type_scat_source
C C 0.0181 0.0091 'International Tables Vol C Tables 4.2.6.8 and 6.1.1.4'
H H 0.0000 0.0000 'International Tables Vol C Tables 4.2.6.8 and 6.1.1.4'
Br Br -0.6763 1.2805 'International Tables Vol C Tables 4.2.6.8 and 6.1.1.4'
N N 0.0311 0.0180 'International Tables Vol C Tables 4.2.6.8 and 6.1.1.4'
O O 0.0492 0.0322 'International Tables Vol C Tables 4.2.6.8 and 6.1.1.4'

loop_
_geom_angle_atom_site_label_1
_geom_angle_atom_site_label_2
_geom_angle_atom_site_label_3
_geom_angle
_geom_angle_site_symmetry_1
_geom_angle_site_symmetry_3
_geom_angle_publ_flag
C6 C1 C2 121.9(4) . . ?
C6 C1 Br1 119.9(4) . . ?
C2 C1 Br1 118.2(4) . . ?
C3 C2 C1 120.0(4) . . ?
C3 C2 H2 120.0 . . ?
C1 C2 H2 120.0 . . ?
C2 C3 C4 118.7(4) . . ?
C2 C3 H3 120.7 . . ?
C4 C3 H3 120.7 . . ?
C5 C4 C3 120.9(4) . . ?
C5 C4 C7 118.0(4) . . ?
C3 C4 C7 121.1(4) . . ?
C4 C5 C6 119.1(4) . . ?
C4 C5 C9 119.3(4) . . ?
C6 C5 C9 121.6(4) . . ?
C1 C6 C5 119.4(4) . . ?
C1 C6 H6 120.3 . . ?
C5 C6 H6 120.3 . . ?
N2 C7 N1 110.7(4) . . ?
N2 C7 C4 129.6(4) . . ?
N1 C7 C4 119.7(4) . . ?
C9 C8 N1 119.3(4) . . ?
C9 C8 H8 120.4 . . ?
N1 C8 H8 120.4 . . ?
C8 C9 C5 121.3(4) . . ?
C8 C9 H9 119.4 . . ?
C5 C9 H9 119.4 . . ?
N3 C10 N1 110.5(4) . . ?
N3 C10 C11 126.3(4) . . ?
N1 C10 C11 123.2(4) . . ?
O1 C11 O2 126.0(5) . . ?
O1 C11 C10 124.4(4) . . ?
O2 C11 C10 109.6(4) . . ?
O2 C12 C13 106.6(5) . . ?
O2 C12 H12A 110.4 . . ?
C13 C12 H12A 110.4 . . ?
O2 C12 H12B 110.4 . . ?
C13 C12 H12B 110.4 . . ?
H12A C12 H12B 108.6 . . ?
C12 C13 H13A 109.5 . . ?
C12 C13 H13B 109.5 . . ?
H13A C13 H13B 109.5 . . ?
C12 C13 H13C 109.5 . . ?
H13A C13 H13C 109.5 . . ?
H13B C13 H13C 109.5 . . ?
C7 N1 C10 104.0(4) . . ?
C7 N1 C8 122.4(4) . . ?
C10 N1 C8 133.5(4) . . ?
C7 N2 N3 106.5(4) . . ?
C10 N3 N2 108.3(4) . . ?
C11 O2 C12 116.1(4) . . ?

loop_
_geom_bond_atom_site_label_1
_geom_bond_atom_site_label_2
_geom_bond_distance
_geom_bond_site_symmetry_2
_geom_bond_publ_flag
Br1 C1 1.896(5) . ?
C1 C6 1.362(7) . ?
C1 C2 1.389(7) . ?
C2 C3 1.385(7) . ?
C2 H2 0.9300 . ?
C3 C4 1.407(6) . ?
C3 H3 0.9300 . ?
C4 C5 1.393(6) . ?
C4 C7 1.437(6) . ?
C5 C6 1.407(6) . ?
C5 C9 1.453(7) . ?
C6 H6 0.9300 . ?
C7 N2 1.336(6) . ?
C7 N1 1.371(6) . ?
C8 C9 1.336(7) . ?
C8 N1 1.390(5) . ?
C8 H8 0.9300 . ?
C9 H9 0.9300 . ?
C10 N3 1.317(6) . ?
C10 N1 1.374(6) . ?
C10 C11 1.487(7) . ?
C11 O1 1.176(6) . ?
C11 O2 1.329(6) . ?
C12 O2 1.462(6) . ?
C12 C13 1.520(8) . ?
C12 H12A 0.9700 . ?
C12 H12B 0.9700 . ?
C13 H13A 0.9600 . ?
C13 H13B 0.9600 . ?
C13 H13C 0.9600 . ?
N2 N3 1.371(5) . ?

loop_
_geom_torsion_atom_site_label_1
_geom_torsion_atom_site_label_2
_geom_torsion_atom_site_label_3
_geom_torsion_atom_site_label_4
_geom_torsion
_geom_torsion_site_symmetry_1
_geom_torsion_site_symmetry_2
_geom_torsion_site_symmetry_3
_geom_torsion_site_symmetry_4
_geom_torsion_publ_flag
C6 C1 C2 C3 -1.1(8) . . . . ?
Br1 C1 C2 C3 179.0(4) . . . . ?
C1 C2 C3 C4 0.4(7) . . . . ?
C2 C3 C4 C5 0.0(7) . . . . ?
C2 C3 C4 C7 -179.0(4) . . . . ?
C3 C4 C5 C6 0.2(7) . . . . ?
C7 C4 C5 C6 179.2(4) . . . . ?
C3 C4 C5 C9 -179.6(4) . . . . ?
C7 C4 C5 C9 -0.6(7) . . . . ?
C2 C1 C6 C5 1.2(7) . . . . ?
Br1 C1 C6 C5 -178.9(3) . . . . ?
C4 C5 C6 C1 -0.8(7) . . . . ?
C9 C5 C6 C1 179.0(4) . . . . ?
C5 C4 C7 N2 -179.5(5) . . . . ?
C3 C4 C7 N2 -0.5(8) . . . . ?
C5 C4 C7 N1 -0.9(7) . . . . ?
C3 C4 C7 N1 178.1(4) . . . . ?
N1 C8 C9 C5 -0.6(7) . . . . ?
C4 C5 C9 C8 1.4(7) . . . . ?
C6 C5 C9 C8 -178.4(5) . . . . ?
N3 C10 C11 O1 173.1(5) . . . . ?
N1 C10 C11 O1 -5.4(8) . . . . ?
N3 C10 C11 O2 -5.2(7) . . . . ?
N1 C10 C11 O2 176.3(4) . . . . ?
N2 C7 N1 C10 0.0(5) . . . . ?
C4 C7 N1 C10 -178.9(4) . . . . ?
N2 C7 N1 C8 -179.4(4) . . . . ?
C4 C7 N1 C8 1.8(7) . . . . ?
N3 C10 N1 C7 -0.3(5) . . . . ?
C11 C10 N1 C7 178.5(4) . . . . ?
N3 C10 N1 C8 179.0(5) . . . . ?
C11 C10 N1 C8 -2.2(8) . . . . ?
C9 C8 N1 C7 -1.0(7) . . . . ?
C9 C8 N1 C10 179.9(5) . . . . ?
N1 C7 N2 N3 0.3(5) . . . . ?
C4 C7 N2 N3 179.0(4) . . . . ?
N1 C10 N3 N2 0.5(5) . . . . ?
C11 C10 N3 N2 -178.2(4) . . . . ?
C7 N2 N3 C10 -0.5(5) . . . . ?
O1 C11 O2 C12 0.8(8) . . . . ?
C10 C11 O2 C12 179.1(4) . . . . ?
C13 C12 O2 C11 168.1(5) . . . . ?
